data_4110881
loop_
_publ_author_name
'Jonathan L. Sessler'
'Dustin E. Gross'
'Won-Seob Cho'
'Vincent M. Lynch'
'Franz P. Schmidtchen'
'Gareth W. Bates'
'Mark E. Light'
'Philip A. Gale'

_publ_section_title
;
 Calix[4]pyrrole as a Chloride Anion Receptor: Solvent and Countercation
 Effects
;
_journal_name_full 'Journal of the American Chemical Society'
_journal_page_first 12281
_journal_page_last 12288
_journal_paper_doi 10.1021/ja064012h
_journal_volume 128
_journal_year 2006
_chemical_compound_source 'Gareth Bates'
_chemical_formula_sum 'C37 H58 Cl3 N5'
_chemical_formula_weight 679.23
_chemical_name_systematic
;
?
;
_space_group_IT_number 2
_symmetry_cell_setting triclinic
_symmetry_space_group_name_Hall '-P 1'
_symmetry_space_group_name_H-M 'P -1'
_atom_sites_solution_hydrogens geom
_atom_sites_solution_primary direct
_atom_sites_solution_secondary difmap
_audit_creation_method SHELXL-97
_cell_angle_alpha 95.319(6)
_cell_angle_beta 91.844(5)
_cell_angle_gamma 97.234(6)
_cell_formula_units_Z 2
_cell_length_a 10.3552(8)
_cell_length_b 10.3566(9)
_cell_length_c 17.4107(10)
_cell_measurement_reflns_used 7636
_cell_measurement_temperature 120(2)
_cell_measurement_theta_max 27.48
_cell_measurement_theta_min 2.91
_cell_volume 1842.5(2)
_computing_cell_refinement 'DENZO (Otwinowski & Minor, 1997) & COLLECT (Hooft, R.W.W., 1998)'
_computing_data_collection 'COLLECT (Hooft, R.W.W., 1998)'
_computing_data_reduction 'DENZO (Otwinowski & Minor, 1997) & COLLECT (Hooft, R.W.W., 1998)'
_computing_molecular_graphics 'CAMERON (Watkin, et al., 1993)'
_computing_publication_material 'WINGX (Farrugia, 1998)'
_computing_structure_refinement 'SHELXL-97 (Sheldrick, 1997)'
_computing_structure_solution 'SHELXS-97 (Sheldrick, 1997)'
_diffrn_ambient_temperature 120(2)
_diffrn_detector_area_resol_mean 9.091
_diffrn_measured_fraction_theta_full 0.992
_diffrn_measured_fraction_theta_max 0.992
_diffrn_measurement_device_type 'Bruker-Nonius CCD camera on \k-goniostat'
_diffrn_measurement_method '\f & \w scans to fill the asymmetric unit'
_diffrn_radiation_monochromator graphite
_diffrn_radiation_source 'Bruker Nonius FR591 Rotating Anode'
_diffrn_radiation_type MoK\a
_diffrn_radiation_wavelength 0.71073
_diffrn_reflns_av_R_equivalents 0.0564
_diffrn_reflns_av_sigmaI/netI 0.0851
_diffrn_reflns_limit_h_max 13
_diffrn_reflns_limit_h_min -13
_diffrn_reflns_limit_k_max 13
_diffrn_reflns_limit_k_min -13
_diffrn_reflns_limit_l_max 22
_diffrn_reflns_limit_l_min -22
_diffrn_reflns_number 25472
_diffrn_reflns_theta_full 27.48
_diffrn_reflns_theta_max 27.48
_diffrn_reflns_theta_min 3.14
_diffrn_standards_number 0
_exptl_absorpt_coefficient_mu 0.282
_exptl_absorpt_correction_T_max 0.9833
_exptl_absorpt_correction_T_min 0.9203
_exptl_absorpt_correction_type multi-scan
_exptl_absorpt_process_details
;
SADABS V2.10 (Sheldrick, G.M., 2003)
;
_exptl_crystal_colour Colourless
_exptl_crystal_density_diffrn 1.224
_exptl_crystal_description Slab
_exptl_crystal_F_000 732
_exptl_crystal_size_max 0.3
_exptl_crystal_size_mid 0.25
_exptl_crystal_size_min 0.06
_refine_diff_density_max 0.431
_refine_diff_density_min -0.459
_refine_diff_density_rms 0.063
_refine_ls_extinction_coef 0.0051(11)
_refine_ls_extinction_expression Fc^*^=kFc[1+0.001xFc^2^\l^3^/sin(2\q)]^-1/4^
_refine_ls_extinction_method SHELXL
_refine_ls_goodness_of_fit_ref 1.009
_refine_ls_hydrogen_treatment constr
_refine_ls_matrix_type full
_refine_ls_number_parameters 419
_refine_ls_number_reflns 8397
_refine_ls_number_restraints 0
_refine_ls_restrained_S_all 1.009
_refine_ls_R_factor_all 0.1048
_refine_ls_R_factor_gt 0.0506
_refine_ls_shift/su_max 0.001
_refine_ls_shift/su_mean 0.000
_refine_ls_structure_factor_coef Fsqd
_refine_ls_weighting_details 'calc w=1/[\s^2^(Fo^2^)+(0.0578P)^2^+0.3415P] where P=(Fo^2^+2Fc^2^)/3'
_refine_ls_weighting_scheme calc
_refine_ls_wR_factor_gt 0.1082
_refine_ls_wR_factor_ref 0.1291
_reflns_number_gt 5268
_reflns_number_total 8397
_reflns_threshold_expression >2sigma(I)
_cod_data_source_file ja064012hsi20060606_072220.cif
_cod_data_source_block 2005sot0786
_cod_database_code 4110881

loop_
_symmetry_equiv_pos_as_xyz
'x, y, z'
'-x, -y, -z'

loop_
_atom_site_label
_atom_site_type_symbol
_atom_site_fract_x
_atom_site_fract_y
_atom_site_fract_z
_atom_site_U_iso_or_equiv
_atom_site_adp_type
_atom_site_occupancy
_atom_site_symmetry_multiplicity
_atom_site_calc_flag
_atom_site_refinement_flags
C1 C 1.2871(2) 0.7111(2) 0.08602(11) 0.0163(5) Uani 1 1 d .
C2 C 1.3674(2) 0.6515(2) 0.03722(12) 0.0204(5) Uani 1 1 d .
H2 H 1.4374 0.6945 0.0114 0.024 Uiso 1 1 calc R
C3 C 1.3283(2) 0.5146(2) 0.03182(11) 0.0202(5) Uani 1 1 d .
H3 H 1.3678 0.4499 0.0021 0.024 Uiso 1 1 calc R
C4 C 1.2232(2) 0.4922(2) 0.07710(11) 0.0170(5) Uani 1 1 d .
C5 C 1.1392(2) 0.3660(2) 0.08977(11) 0.0187(5) Uani 1 1 d .
C6 C 1.1776(2) 0.2560(2) 0.03339(12) 0.0264(5) Uani 1 1 d .
H6A H 1.1670 0.2786 -0.0197 0.040 Uiso 1 1 calc R
H6B H 1.1217 0.1743 0.0396 0.040 Uiso 1 1 calc R
H6C H 1.2688 0.2448 0.0442 0.040 Uiso 1 1 calc R
C7 C 0.9938(2) 0.3772(2) 0.07324(12) 0.0231(5) Uani 1 1 d .
H7A H 0.9686 0.4509 0.1063 0.035 Uiso 1 1 calc R
H7B H 0.9408 0.2962 0.0841 0.035 Uiso 1 1 calc R
H7C H 0.9798 0.3915 0.0189 0.035 Uiso 1 1 calc R
C8 C 1.1566(2) 0.3288(2) 0.17145(11) 0.0167(5) Uani 1 1 d .
C9 C 1.21358(19) 0.2297(2) 0.19971(11) 0.0174(5) Uani 1 1 d .
H9 H 1.2588 0.1688 0.1707 0.021 Uiso 1 1 calc R
C10 C 1.19314(19) 0.2340(2) 0.28005(11) 0.0173(5) Uani 1 1 d .
H10 H 1.2216 0.1758 0.3141 0.021 Uiso 1 1 calc R
C11 C 1.12567(19) 0.3361(2) 0.30003(11) 0.0164(5) Uani 1 1 d .
C12 C 1.0784(2) 0.3896(2) 0.37667(11) 0.0187(5) Uani 1 1 d .
C13 C 1.0876(2) 0.2890(2) 0.43542(12) 0.0252(5) Uani 1 1 d .
H13A H 1.0332 0.2070 0.4167 0.038 Uiso 1 1 calc R
H13B H 1.0572 0.3229 0.4851 0.038 Uiso 1 1 calc R
H13C H 1.1784 0.2728 0.4420 0.038 Uiso 1 1 calc R
C14 C 0.9347(2) 0.4102(2) 0.36725(12) 0.0235(5) Uani 1 1 d .
H14A H 0.9258 0.4734 0.3295 0.035 Uiso 1 1 calc R
H14B H 0.9043 0.4437 0.4171 0.035 Uiso 1 1 calc R
H14C H 0.8823 0.3268 0.3492 0.035 Uiso 1 1 calc R
C15 C 1.1600(2) 0.5163(2) 0.40683(11) 0.0170(5) Uani 1 1 d .
C16 C 1.2557(2) 0.5442(2) 0.46475(11) 0.0205(5) Uani 1 1 d .
H16 H 1.2878 0.4829 0.4953 0.025 Uiso 1 1 calc R
C17 C 1.2979(2) 0.6803(2) 0.47082(11) 0.0214(5) Uani 1 1 d .
H17 H 1.3632 0.7262 0.5063 0.026 Uiso 1 1 calc R
C18 C 1.2287(2) 0.7342(2) 0.41686(11) 0.0183(5) Uani 1 1 d .
C19 C 1.2295(2) 0.8749(2) 0.39871(11) 0.0202(5) Uani 1 1 d .
C20 C 1.3043(2) 0.9644(2) 0.46507(12) 0.0300(6) Uani 1 1 d .
H20A H 1.2609 0.9512 0.5134 0.045 Uiso 1 1 calc R
H20B H 1.3062 1.0558 0.4544 0.045 Uiso 1 1 calc R
H20C H 1.3937 0.9433 0.4698 0.045 Uiso 1 1 calc R
C21 C 1.0891(2) 0.9074(2) 0.39348(12) 0.0245(5) Uani 1 1 d .
H21A H 1.0397 0.8495 0.3521 0.037 Uiso 1 1 calc R
H21B H 1.0899 0.9986 0.3823 0.037 Uiso 1 1 calc R
H21C H 1.0481 0.8951 0.4427 0.037 Uiso 1 1 calc R
C22 C 1.2969(2) 0.8992(2) 0.32424(11) 0.0182(5) Uani 1 1 d .
C23 C 1.4144(2) 0.9681(2) 0.31130(12) 0.0204(5) Uani 1 1 d .
H23 H 1.4758 1.0118 0.3498 0.024 Uiso 1 1 calc R
C24 C 1.4287(2) 0.9629(2) 0.23005(12) 0.0197(5) Uani 1 1 d .
H24 H 1.5011 1.0027 0.2047 0.024 Uiso 1 1 calc R
C25 C 1.3194(2) 0.8904(2) 0.19489(11) 0.0172(5) Uani 1 1 d .
C26 C 1.2808(2) 0.8545(2) 0.11029(11) 0.0173(5) Uani 1 1 d .
C27 C 1.3753(2) 0.9366(2) 0.06211(12) 0.0234(5) Uani 1 1 d .
H27A H 1.4645 0.9188 0.0730 0.035 Uiso 1 1 calc R
H27B H 1.3697 1.0296 0.0755 0.035 Uiso 1 1 calc R
H27C H 1.3521 0.9136 0.0071 0.035 Uiso 1 1 calc R
C28 C 1.1416(2) 0.8863(2) 0.09302(11) 0.0197(5) Uani 1 1 d .
H28A H 1.1206 0.8701 0.0374 0.030 Uiso 1 1 calc R
H28B H 1.1366 0.9784 0.1100 0.030 Uiso 1 1 calc R
H28C H 1.0791 0.8306 0.1207 0.030 Uiso 1 1 calc R
C29 C 0.4874(2) 0.3755(2) 0.36408(13) 0.0287(6) Uani 1 1 d .
H29A H 0.5309 0.3080 0.3360 0.043 Uiso 1 1 calc R
H29B H 0.4066 0.3350 0.3844 0.043 Uiso 1 1 calc R
H29C H 0.5450 0.4196 0.4069 0.043 Uiso 1 1 calc R
C30 C 0.4559(2) 0.4749(2) 0.30962(12) 0.0215(5) Uani 1 1 d .
H30A H 0.3931 0.4303 0.2686 0.026 Uiso 1 1 calc R
H30B H 0.4128 0.5428 0.3388 0.026 Uiso 1 1 calc R
C31 C 0.5213(2) 0.6339(2) 0.21878(12) 0.0214(5) Uani 1 1 d .
H31A H 0.4587 0.5820 0.1801 0.026 Uiso 1 1 calc R
H31B H 0.4729 0.6952 0.2498 0.026 Uiso 1 1 calc R
C32 C 0.6247(2) 0.7123(2) 0.17685(13) 0.0268(5) Uani 1 1 d .
H32A H 0.6855 0.7668 0.2146 0.040 Uiso 1 1 calc R
H32B H 0.5835 0.7683 0.1437 0.040 Uiso 1 1 calc R
H32C H 0.6723 0.6527 0.1451 0.040 Uiso 1 1 calc R
C33 C 0.6453(2) 0.4415(2) 0.22721(12) 0.0228(5) Uani 1 1 d .
H33A H 0.7187 0.4892 0.2020 0.027 Uiso 1 1 calc R
H33B H 0.6830 0.3883 0.2644 0.027 Uiso 1 1 calc R
C34 C 0.5643(2) 0.3505(2) 0.16647(13) 0.0328(6) Uani 1 1 d .
H34A H 0.4942 0.2988 0.1910 0.049 Uiso 1 1 calc R
H34B H 0.6194 0.2919 0.1399 0.049 Uiso 1 1 calc R
H34C H 0.5265 0.4018 0.1290 0.049 Uiso 1 1 calc R
C35 C 0.6712(2) 0.6161(2) 0.33212(12) 0.0221(5) Uani 1 1 d .
H35A H 0.7037 0.5528 0.3648 0.027 Uiso 1 1 calc R
H35B H 0.7463 0.6565 0.3051 0.027 Uiso 1 1 calc R
C36 C 0.6215(2) 0.7215(2) 0.38394(13) 0.0303(6) Uani 1 1 d .
H36A H 0.5865 0.7839 0.3525 0.045 Uiso 1 1 calc R
H36B H 0.6930 0.7672 0.4182 0.045 Uiso 1 1 calc R
H36C H 0.5524 0.6822 0.4149 0.045 Uiso 1 1 calc R
N1 N 1.19968(16) 0.61225(16) 0.10993(9) 0.0165(4) Uani 1 1 d .
H1 H 1.1373 0.6246 0.1419 0.020 Uiso 1 1 calc R
N2 N 1.10433(16) 0.39375(17) 0.23304(9) 0.0172(4) Uani 1 1 d .
H2A H 1.0630 0.4625 0.2302 0.021 Uiso 1 1 calc R
N3 N 1.14543(17) 0.63302(17) 0.37800(9) 0.0186(4) Uani 1 1 d .
H3A H 1.0904 0.6420 0.3399 0.022 Uiso 1 1 calc R
N4 N 1.23996(16) 0.85221(17) 0.25299(9) 0.0176(4) Uani 1 1 d .
H4 H 1.1634 0.8043 0.2455 0.021 Uiso 1 1 calc R
N5 N 0.57319(16) 0.54122(17) 0.27194(9) 0.0189(4) Uani 1 1 d .
Cl1 Cl 0.96231(5) 0.66466(5) 0.22423(3) 0.01996(15) Uani 1 1 d .
C37 C 0.8933(2) 0.0204(3) 0.22156(13) 0.0356(6) Uani 1 1 d .
H37A H 0.9709 0.0874 0.2285 0.043 Uiso 1 1 calc R
H37B H 0.9237 -0.0667 0.2199 0.043 Uiso 1 1 calc R
Cl2 Cl 0.79312(7) 0.04027(8) 0.30058(4) 0.0480(2) Uani 1 1 d .
Cl3 Cl 0.81037(7) 0.03449(8) 0.13360(4) 0.0520(2) Uani 1 1 d .

loop_
_atom_site_aniso_label
_atom_site_aniso_U_11
_atom_site_aniso_U_22
_atom_site_aniso_U_33
_atom_site_aniso_U_23
_atom_site_aniso_U_13
_atom_site_aniso_U_12
C1 0.0184(11) 0.0158(12) 0.0146(10) 0.0034(8) -0.0007(8) 0.0009(9)
C2 0.0197(11) 0.0221(13) 0.0196(11) 0.0038(9) 0.0043(9) 0.0012(10)
C3 0.0251(12) 0.0203(13) 0.0154(10) -0.0010(9) 0.0022(9) 0.0053(10)
C4 0.0216(11) 0.0159(12) 0.0136(10) 0.0009(8) -0.0025(9) 0.0033(9)
C5 0.0253(12) 0.0169(12) 0.0134(10) 0.0001(8) -0.0001(9) 0.0022(10)
C6 0.0413(15) 0.0190(13) 0.0183(11) 0.0010(9) 0.0031(10) 0.0021(11)
C7 0.0270(13) 0.0186(13) 0.0227(11) 0.0029(9) -0.0054(10) 0.0002(10)
C8 0.0178(11) 0.0159(12) 0.0157(10) 0.0002(8) 0.0009(8) 0.0003(9)
C9 0.0173(11) 0.0153(12) 0.0187(11) -0.0009(9) 0.0002(9) 0.0006(9)
C10 0.0176(11) 0.0152(12) 0.0193(11) 0.0053(9) -0.0020(9) 0.0006(9)
C11 0.0155(11) 0.0156(12) 0.0176(10) 0.0032(9) 0.0007(8) -0.0013(9)
C12 0.0218(11) 0.0194(12) 0.0159(10) 0.0041(9) 0.0036(9) 0.0044(10)
C13 0.0359(14) 0.0195(13) 0.0210(11) 0.0063(9) 0.0035(10) 0.0028(11)
C14 0.0226(12) 0.0229(13) 0.0250(12) 0.0028(10) 0.0059(9) 0.0017(10)
C15 0.0209(11) 0.0169(12) 0.0146(10) 0.0030(9) 0.0058(9) 0.0058(9)
C16 0.0241(12) 0.0229(13) 0.0157(11) 0.0041(9) 0.0015(9) 0.0064(10)
C17 0.0233(12) 0.0239(13) 0.0165(11) 0.0008(9) 0.0003(9) 0.0015(10)
C18 0.0212(11) 0.0205(12) 0.0128(10) -0.0002(9) 0.0037(9) 0.0019(10)
C19 0.0262(12) 0.0160(12) 0.0178(11) 0.0000(9) -0.0003(9) 0.0022(10)
C20 0.0457(16) 0.0203(13) 0.0216(12) -0.0009(10) -0.0013(11) -0.0028(11)
C21 0.0306(13) 0.0184(13) 0.0256(12) 0.0025(9) 0.0073(10) 0.0054(10)
C22 0.0236(12) 0.0146(12) 0.0160(10) 0.0004(9) -0.0028(9) 0.0029(9)
C23 0.0203(12) 0.0173(12) 0.0227(11) 0.0008(9) -0.0022(9) 0.0004(10)
C24 0.0178(11) 0.0174(12) 0.0239(11) 0.0046(9) 0.0015(9) 0.0007(9)
C25 0.0198(11) 0.0147(11) 0.0178(11) 0.0034(9) 0.0014(9) 0.0033(9)
C26 0.0197(11) 0.0157(12) 0.0167(10) 0.0031(9) 0.0011(9) 0.0022(9)
C27 0.0287(13) 0.0190(13) 0.0225(11) 0.0040(9) 0.0034(10) 0.0014(10)
C28 0.0235(12) 0.0179(12) 0.0178(11) 0.0016(9) -0.0008(9) 0.0039(10)
C29 0.0242(13) 0.0340(15) 0.0282(12) 0.0109(11) 0.0011(10) -0.0007(11)
C30 0.0151(11) 0.0267(13) 0.0225(11) 0.0056(9) -0.0008(9) -0.0001(10)
C31 0.0198(11) 0.0230(13) 0.0224(11) 0.0061(9) -0.0010(9) 0.0045(10)
C32 0.0239(12) 0.0295(14) 0.0280(12) 0.0106(10) 0.0010(10) 0.0017(11)
C33 0.0193(12) 0.0267(14) 0.0237(12) 0.0037(10) 0.0027(9) 0.0063(10)
C34 0.0339(14) 0.0374(16) 0.0258(13) -0.0055(11) -0.0019(11) 0.0075(12)
C35 0.0159(11) 0.0278(14) 0.0219(11) 0.0045(10) -0.0033(9) -0.0001(10)
C36 0.0278(13) 0.0318(15) 0.0292(13) -0.0047(11) -0.0058(10) 0.0036(11)
N1 0.0189(9) 0.0155(10) 0.0155(9) 0.0016(7) 0.0035(7) 0.0029(8)
N2 0.0224(10) 0.0142(10) 0.0162(9) 0.0031(7) 0.0004(7) 0.0069(8)
N3 0.0221(10) 0.0165(10) 0.0170(9) 0.0023(7) -0.0033(7) 0.0029(8)
N4 0.0177(9) 0.0163(10) 0.0170(9) 0.0002(7) -0.0002(7) -0.0029(8)
N5 0.0154(9) 0.0239(11) 0.0173(9) 0.0027(8) -0.0019(7) 0.0024(8)
Cl1 0.0160(3) 0.0207(3) 0.0236(3) 0.0045(2) 0.0018(2) 0.0019(2)
C37 0.0282(14) 0.0432(17) 0.0351(14) 0.0046(12) 0.0025(11) 0.0025(12)
Cl2 0.0379(4) 0.0537(5) 0.0474(4) -0.0099(3) 0.0082(3) -0.0041(3)
Cl3 0.0514(5) 0.0563(5) 0.0476(4) 0.0230(4) -0.0087(3) -0.0066(4)

loop_
_atom_type_symbol
_atom_type_description
_atom_type_scat_dispersion_real
_atom_type_scat_dispersion_imag
_atom_type_scat_source
C C 0.0033 0.0016 'International Tables Vol C Tables 4.2.6.8 and 6.1.1.4'
H H 0.0000 0.0000 'International Tables Vol C Tables 4.2.6.8 and 6.1.1.4'
N N 0.0061 0.0033 'International Tables Vol C Tables 4.2.6.8 and 6.1.1.4'
Cl Cl 0.1484 0.1585 'International Tables Vol C Tables 4.2.6.8 and 6.1.1.4'

loop_
_geom_angle_atom_site_label_1
_geom_angle_atom_site_label_2
_geom_angle_atom_site_label_3
_geom_angle
C2 C1 N1 106.31(18)
C2 C1 C26 131.07(19)
N1 C1 C26 122.56(18)
C1 C2 C3 108.29(19)
C4 C3 C2 107.89(19)
C3 C4 N1 106.60(18)
C3 C4 C5 130.5(2)
N1 C4 C5 122.88(18)
C4 C5 C8 112.13(16)
C4 C5 C6 108.58(17)
C8 C5 C6 108.48(17)
C4 C5 C7 110.68(17)
C8 C5 C7 108.80(17)
C6 C5 C7 108.06(18)
C9 C8 N2 106.75(17)
C9 C8 C5 131.50(19)
N2 C8 C5 121.65(18)
C8 C9 C10 107.84(19)
C11 C10 C9 108.35(17)
C10 C11 N2 106.41(17)
C10 C11 C12 132.31(18)
N2 C11 C12 121.27(18)
C15 C12 C11 110.95(17)
C15 C12 C14 110.22(18)
C11 C12 C14 109.79(17)
C15 C12 C13 109.07(16)
C11 C12 C13 109.02(17)
C14 C12 C13 107.73(18)
N3 C15 C16 106.25(18)
N3 C15 C12 122.36(17)
C16 C15 C12 131.38(18)
C15 C16 C17 108.08(18)
C18 C17 C16 108.20(19)
C17 C18 N3 106.56(18)
C17 C18 C19 131.43(19)
N3 C18 C19 121.97(17)
C18 C19 C22 111.46(17)
C18 C19 C21 109.60(18)
C22 C19 C21 110.36(16)
C18 C19 C20 108.19(16)
C22 C19 C20 108.50(18)
C21 C19 C20 108.66(18)
C23 C22 N4 106.73(18)
C23 C22 C19 131.14(18)
N4 C22 C19 122.11(18)
C22 C23 C24 108.08(18)
C25 C24 C23 107.75(19)
C24 C25 N4 106.72(17)
C24 C25 C26 130.92(19)
N4 C25 C26 122.36(18)
C25 C26 C1 111.96(15)
C25 C26 C27 108.52(17)
C1 C26 C27 108.38(17)
C25 C26 C28 110.21(17)
C1 C26 C28 109.37(17)
C27 C26 C28 108.31(16)
N5 C30 C29 114.54(17)
C32 C31 N5 114.57(17)
C34 C33 N5 115.43(17)
C36 C35 N5 115.87(17)
C4 N1 C1 110.90(17)
C8 N2 C11 110.63(17)
C15 N3 C18 110.89(16)
C22 N4 C25 110.71(17)
C30 N5 C33 111.22(17)
C30 N5 C35 111.15(15)
C33 N5 C35 106.15(15)
C30 N5 C31 106.45(15)
C33 N5 C31 111.27(15)
C35 N5 C31 110.67(16)
Cl3 C37 Cl2 111.71(14)

loop_
_geom_bond_atom_site_label_1
_geom_bond_atom_site_label_2
_geom_bond_distance
C1 C2 1.368(3)
C1 N1 1.382(3)
C1 C26 1.516(3)
C2 C3 1.418(3)
C3 C4 1.373(3)
C4 N1 1.373(3)
C4 C5 1.515(3)
C5 C8 1.518(3)
C5 C6 1.533(3)
C5 C7 1.544(3)
C8 C9 1.368(3)
C8 N2 1.375(3)
C9 C10 1.419(3)
C10 C11 1.364(3)
C11 N2 1.383(2)
C11 C12 1.516(3)
C12 C15 1.509(3)
C12 C14 1.535(3)
C12 C13 1.535(3)
C15 N3 1.375(3)
C15 C16 1.375(3)
C16 C17 1.415(3)
C17 C18 1.365(3)
C18 N3 1.380(3)
C18 C19 1.518(3)
C19 C22 1.518(3)
C19 C21 1.535(3)
C19 C20 1.535(3)
C22 C23 1.368(3)
C22 N4 1.375(2)
C23 C24 1.424(3)
C24 C25 1.370(3)
C25 N4 1.379(3)
C25 C26 1.514(3)
C26 C27 1.536(3)
C26 C28 1.545(3)
C29 C30 1.520(3)
C30 N5 1.517(3)
C31 C32 1.511(3)
C31 N5 1.526(2)
C33 C34 1.507(3)
C33 N5 1.521(3)
C35 C36 1.503(3)
C35 N5 1.521(3)
C37 Cl3 1.759(2)
C37 Cl2 1.762(3)

loop_
_geom_hbond_atom_site_label_D
_geom_hbond_atom_site_label_H
_geom_hbond_atom_site_label_A
_geom_hbond_distance_DH
_geom_hbond_distance_HA
_geom_hbond_distance_DA
_geom_hbond_angle_DHA
N1 H1 Cl1 0.88 2.40 3.2783(18) 177.0
N2 H2A Cl1 0.88 2.46 3.3411(18) 176.0
N3 H3A Cl1 0.88 2.42 3.2959(16) 172.6
N4 H4 Cl1 0.88 2.38 3.2574(18) 176.9
C33 H33A Cl1 0.99 2.91 3.773(2) 146.2
C35 H35B Cl1 0.99 2.68 3.609(2) 157.0
C14 H14A Cl1 0.98 2.82 3.781(2) 167.0
C7 H7A Cl1 0.98 2.89 3.838(2) 164.3
C28 H28C Cl1 0.98 2.80 3.756(2) 164.2
C21 H21A Cl1 0.98 2.82 3.778(2) 165.0

loop_
_cod_related_entry_id
_cod_related_entry_database
_cod_related_entry_code
1 ChemSpider 30660413
